data_7720078
loop_
_publ_author_name
'Roy, Amit Saha'
'Ghosh, Sourav'
'Nath, Indranil'
'Caballero, Sergi'
'Escuer, Albert'
'Mayans, J&#xfa;lia'
'Swain, Shasank Sekhar'

_publ_section_title
;
 Field-induced slow magnetic relaxation, molecular docking and
 antibacterial studies of quasi-isotropic copper(II) (<i>S</i> = &#xbd;)
 systems stabilised by tetradentate (ONNO) and tridentate (NNO)-donor
 ligands.
;
_journal_issue 10
_journal_name_full 'Dalton transactions (Cambridge, England : 2003)'
_journal_page_first 4062
_journal_page_last 4074
_journal_paper_doi 10.1039/d6dt00119j
_journal_volume 55
_journal_year 2026
_chemical_formula_sum 'C76 H80 Cu4 N8 O20'
_chemical_formula_weight 1679.64
_space_group_crystal_system triclinic
_space_group_IT_number 2
_space_group_name_Hall '-P 1'
_space_group_name_H-M_alt 'P -1'
_atom_sites_solution_hydrogens geom
_audit_creation_method SHELXL-2018/3
_audit_update_record
;
2025-10-21 deposited with the CCDC.	2026-02-09 downloaded from the CCDC.
;
_cell_angle_alpha 98.737(2)
_cell_angle_beta 90.706(2)
_cell_angle_gamma 100.614(2)
_cell_formula_units_Z 1
_cell_length_a 8.9072(4)
_cell_length_b 10.1735(5)
_cell_length_c 22.3801(11)
_cell_measurement_temperature 100(2)
_cell_volume 1968.50(16)
_computing_structure_refinement 'SHELXL-2018/3 (Sheldrick, 2018)'
_computing_structure_solution 'SHELXT 2018/2 (Sheldrick, 2018)'
_diffrn_ambient_temperature 100(2)
_diffrn_measured_fraction_theta_full 1.000
_diffrn_measured_fraction_theta_max 0.996
_diffrn_radiation_type MoK\a
_diffrn_radiation_wavelength 0.71073
_diffrn_reflns_av_R_equivalents 0.1035
_diffrn_reflns_av_unetI/netI 0.0699
_diffrn_reflns_Laue_measured_fraction_full 1.000
_diffrn_reflns_Laue_measured_fraction_max 0.996
_diffrn_reflns_limit_h_max 12
_diffrn_reflns_limit_h_min -12
_diffrn_reflns_limit_k_max 14
_diffrn_reflns_limit_k_min -14
_diffrn_reflns_limit_l_max 32
_diffrn_reflns_limit_l_min -32
_diffrn_reflns_number 88185
_diffrn_reflns_point_group_measured_fraction_full 1.000
_diffrn_reflns_point_group_measured_fraction_max 0.996
_diffrn_reflns_theta_full 25.242
_diffrn_reflns_theta_max 30.612
_diffrn_reflns_theta_min 1.843
_exptl_absorpt_coefficient_mu 1.140
_exptl_crystal_density_diffrn 1.417
_exptl_crystal_F_000 868
_refine_diff_density_max 0.856
_refine_diff_density_min -0.956
_refine_diff_density_rms 0.114
_refine_ls_extinction_method none
_refine_ls_goodness_of_fit_ref 1.018
_refine_ls_hydrogen_treatment constr
_refine_ls_matrix_type full
_refine_ls_number_parameters 502
_refine_ls_number_reflns 12103
_refine_ls_number_restraints 0
_refine_ls_restrained_S_all 1.018
_refine_ls_R_factor_all 0.0896
_refine_ls_R_factor_gt 0.0569
_refine_ls_shift/su_max 0.002
_refine_ls_shift/su_mean 0.000
_refine_ls_structure_factor_coef Fsqd
_refine_ls_weighting_details 'w=1/[\s^2^(Fo^2^)+(0.0433P)^2^+5.2933P] where P=(Fo^2^+2Fc^2^)/3'
_refine_ls_weighting_scheme calc
_refine_ls_wR_factor_gt 0.1241
_refine_ls_wR_factor_ref 0.1401
_reflns_Friedel_coverage 0.000
_reflns_number_gt 8750
_reflns_number_total 12103
_reflns_threshold_expression 'I > 2\s(I)'
_cod_data_source_file d6dt00119j2.cif
_cod_data_source_block mo_idcacb058_0m_a_sq_s
_cod_depositor_comments 'Adding full bibliography for 7720075--7720078.cif.'
_cod_database_code 7720078
_shelx_shelxl_version_number 2018/3
_shelx_space_group_comment
;
The symmetry employed for this shelxl refinement is uniquely defined
by the following loop, which should always be used as a source of
symmetry information in preference to the above space-group names.
They are only intended as comments.
;

loop_
_space_group_symop_operation_xyz
'x, y, z'
'-x, -y, -z'

loop_
_atom_site_label
_atom_site_type_symbol
_atom_site_fract_x
_atom_site_fract_y
_atom_site_fract_z
_atom_site_U_iso_or_equiv
_atom_site_adp_type
_atom_site_occupancy
_atom_site_site_symmetry_order
_atom_site_calc_flag
_atom_site_refinement_flags_posn
_atom_site_refinement_flags_adp
_atom_site_refinement_flags_occupancy
_atom_site_disorder_assembly
_atom_site_disorder_group
Cu1A Cu 0.90900(4) 0.54645(4) 0.93973(2) 0.01612(9) Uani 1 1 d . . . . .
O1A O 0.7459(3) 0.6096(3) 1.12976(11) 0.0418(8) Uani 1 1 d . . . . .
O2A O 0.8709(2) 0.5856(2) 1.02502(9) 0.0187(4) Uani 1 1 d . . . . .
O3A O 0.7638(2) 0.3791(2) 0.93213(9) 0.0155(4) Uani 1 1 d . . . . .
O4A O 0.5523(3) 0.1702(2) 0.94260(10) 0.0261(5) Uani 1 1 d . . . . .
N1A N 1.0437(3) 0.7206(3) 0.94093(11) 0.0181(5) Uani 1 1 d . . . . .
N2A N 0.9463(4) 0.5224(4) 0.85410(13) 0.0420(10) Uani 1 1 d . . . . .
C1A C 0.6687(5) 0.6221(5) 1.18542(16) 0.0482(13) Uani 1 1 d . . . . .
H1AA H 0.589552 0.541365 1.185726 0.072 Uiso 1 1 calc R U . . .
H1AB H 0.621253 0.702454 1.189304 0.072 Uiso 1 1 calc R U . . .
H1AC H 0.742344 0.631138 1.219365 0.072 Uiso 1 1 calc R U . . .
C2A C 0.8510(4) 0.7198(4) 1.11888(15) 0.0282(8) Uani 1 1 d . . . . .
C3A C 0.8986(4) 0.8351(4) 1.16108(15) 0.0313(8) Uani 1 1 d . . . . .
H3A H 0.859678 0.840700 1.200538 0.038 Uiso 1 1 calc R U . . .
C4A C 1.0028(4) 0.9420(4) 1.14568(15) 0.0273(7) Uani 1 1 d . . . . .
H4A H 1.036583 1.020583 1.174813 0.033 Uiso 1 1 calc R U . . .
C5A C 1.0579(4) 0.9350(3) 1.08817(14) 0.0226(6) Uani 1 1 d . . . . .
H5A H 1.126967 1.009804 1.077469 0.027 Uiso 1 1 calc R U . . .
C6A C 1.0118(3) 0.8165(3) 1.04498(14) 0.0192(6) Uani 1 1 d . . . . .
C7A C 0.9119(3) 0.7044(3) 1.06038(13) 0.0194(6) Uani 1 1 d . . . . .
C8A C 1.0725(4) 0.8187(3) 0.98567(14) 0.0197(6) Uani 1 1 d . . . . .
H8A H 1.139188 0.899044 0.979005 0.024 Uiso 1 1 calc R U . . .
C9A C 1.1001(7) 0.7407(4) 0.88118(17) 0.0520(14) Uani 1 1 d . . . . .
C10A C 1.0105(7) 0.6628(7) 0.8331(3) 0.0200(12) Uani 0.5 1 d . . P A 1
H10A H 1.072279 0.649602 0.796934 0.024 Uiso 0.5 1 calc R U P A 1
H10B H 0.925580 0.707194 0.822993 0.024 Uiso 0.5 1 calc R U P A 1
C10C C 1.0885(7) 0.6129(6) 0.8418(2) 0.0157(11) Uani 0.5 1 d . . P A 2
H10C H 1.177999 0.571611 0.849115 0.019 Uiso 0.5 1 calc R U P A 2
H10D H 1.086682 0.627056 0.798985 0.019 Uiso 0.5 1 calc R U P A 2
C11A C 0.8889(4) 0.4218(4) 0.81386(14) 0.0334(9) Uani 1 1 d . . . . .
H11A H 0.922258 0.423284 0.773764 0.040 Uiso 1 1 calc R U . . .
C12A C 0.7784(3) 0.3069(3) 0.82441(13) 0.0185(6) Uani 1 1 d . . . . .
C13A C 0.7271(4) 0.2066(3) 0.77396(13) 0.0219(6) Uani 1 1 d . . . . .
H13A H 0.767653 0.217089 0.735548 0.026 Uiso 1 1 calc R U . . .
C14A C 0.6202(4) 0.0948(3) 0.77938(14) 0.0228(6) Uani 1 1 d . . . . .
H14A H 0.587253 0.027721 0.745088 0.027 Uiso 1 1 calc R U . . .
C15A C 0.5595(4) 0.0797(3) 0.83599(14) 0.0224(6) Uani 1 1 d . . . . .
H15A H 0.484925 0.002074 0.840064 0.027 Uiso 1 1 calc R U . . .
C16A C 0.6075(3) 0.1769(3) 0.88568(13) 0.0183(6) Uani 1 1 d . . . . .
C17A C 0.7206(3) 0.2928(3) 0.88234(12) 0.0143(5) Uani 1 1 d . . . . .
C18A C 0.4150(5) 0.0745(4) 0.94703(17) 0.0329(9) Uani 1 1 d . . . . .
H18A H 0.378859 0.088764 0.988266 0.049 Uiso 1 1 calc R U . . .
H18B H 0.435576 -0.017582 0.937445 0.049 Uiso 1 1 calc R U . . .
H18C H 0.336510 0.086780 0.918394 0.049 Uiso 1 1 calc R U . . .
Cu1B Cu 0.60027(4) 0.53885(4) 0.43604(2) 0.01454(9) Uani 1 1 d . . . . .
O1B O 0.7980(3) 0.6246(2) 0.62884(9) 0.0206(4) Uani 1 1 d . . . . .
O2B O 0.6613(2) 0.5897(2) 0.52189(9) 0.0156(4) Uani 1 1 d . . . . .
O3B O 0.6682(2) 0.3699(2) 0.43374(9) 0.0147(4) Uani 1 1 d . . . . .
O4B O 0.7997(3) 0.1697(2) 0.45107(10) 0.0204(4) Uani 1 1 d . . . . .
N1B N 0.5687(3) 0.7202(3) 0.42863(12) 0.0193(5) Uani 1 1 d . . . . .
N2B N 0.5372(3) 0.4995(3) 0.35034(11) 0.0164(5) Uani 1 1 d . . . . .
C1B C 0.8796(4) 0.6430(4) 0.68625(14) 0.0258(7) Uani 1 1 d . . . . .
H1BA H 0.914897 0.559417 0.691131 0.039 Uiso 1 1 calc R U . . .
H1BB H 0.811722 0.665086 0.718880 0.039 Uiso 1 1 calc R U . . .
H1BC H 0.967847 0.717159 0.687847 0.039 Uiso 1 1 calc R U . . .
C2B C 0.7524(3) 0.7367(3) 0.61250(13) 0.0173(6) Uani 1 1 d . . . . .
C3B C 0.7718(4) 0.8612(3) 0.64907(14) 0.0217(6) Uani 1 1 d . . . . .
H3B H 0.811107 0.871416 0.689502 0.026 Uiso 1 1 calc R U . . .
C4B C 0.7338(4) 0.9719(3) 0.62672(15) 0.0231(7) Uani 1 1 d . . . . .
H4B H 0.748020 1.057876 0.651717 0.028 Uiso 1 1 calc R U . . .
C5B C 0.6761(4) 0.9564(3) 0.56878(15) 0.0216(6) Uani 1 1 d . . . . .
H5B H 0.653108 1.032861 0.553437 0.026 Uiso 1 1 calc R U . . .
C6B C 0.6498(3) 0.8292(3) 0.53123(14) 0.0181(6) Uani 1 1 d . . . . .
C7B C 0.6843(3) 0.7142(3) 0.55293(13) 0.0165(6) Uani 1 1 d . . . . .
C8B C 0.5976(3) 0.8255(3) 0.46968(15) 0.0211(6) Uani 1 1 d . . . . .
H8B H 0.583111 0.908748 0.458394 0.025 Uiso 1 1 calc R U . . .
C9B C 0.5424(4) 0.7390(3) 0.36529(14) 0.0214(6) Uani 1 1 d . . . . .
H9BA H 0.640895 0.768508 0.346854 0.026 Uiso 1 1 calc R U . . .
H9BB H 0.478527 0.808521 0.363808 0.026 Uiso 1 1 calc R U . . .
C10B C 0.4609(4) 0.6027(3) 0.33142(14) 0.0197(6) Uani 1 1 d . . . . .
H10E H 0.351737 0.585839 0.341427 0.024 Uiso 1 1 calc R U . . .
H10F H 0.467174 0.601336 0.287201 0.024 Uiso 1 1 calc R U . . .
C11B C 0.5624(3) 0.3998(3) 0.31172(13) 0.0177(6) Uani 1 1 d . . . . .
H11B H 0.528472 0.395664 0.270949 0.021 Uiso 1 1 calc R U . . .
C12B C 0.6380(3) 0.2940(3) 0.32542(13) 0.0162(5) Uani 1 1 d . . . . .
C13B C 0.6656(4) 0.1982(3) 0.27615(14) 0.0206(6) Uani 1 1 d . . . . .
H13B H 0.633600 0.205883 0.236378 0.025 Uiso 1 1 calc R U . . .
C14B C 0.7376(4) 0.0943(3) 0.28482(14) 0.0225(6) Uani 1 1 d . . . . .
H14B H 0.756070 0.031042 0.251200 0.027 Uiso 1 1 calc R U . . .
C15B C 0.7841(4) 0.0816(3) 0.34321(14) 0.0200(6) Uani 1 1 d . . . . .
H15B H 0.833522 0.009242 0.349333 0.024 Uiso 1 1 calc R U . . .
C16B C 0.7581(3) 0.1743(3) 0.39205(13) 0.0164(5) Uani 1 1 d . . . . .
C17B C 0.6854(3) 0.2847(3) 0.38516(13) 0.0141(5) Uani 1 1 d . . . . .
C18B C 0.9115(4) 0.0888(3) 0.46058(14) 0.0214(6) Uani 1 1 d . . . . .
H18D H 0.940153 0.101824 0.503791 0.032 Uiso 1 1 calc R U . . .
H18E H 1.002304 0.116422 0.437876 0.032 Uiso 1 1 calc R U . . .
H18F H 0.868468 -0.006876 0.446550 0.032 Uiso 1 1 calc R U . . .
O7 O 0.6106(3) 0.3928(3) 1.03837(11) 0.0288(5) Uani 1 1 d . . . . .
H7 H 0.635102 0.346488 1.006925 0.043 Uiso 1 1 calc R U . . .
C1 C 0.4801(3) 0.4552(3) 1.02380(14) 0.0193(6) Uani 1 1 d . . . . .
H1A H 0.451159 0.509561 1.060897 0.023 Uiso 1 1 calc R U . . .
H1B H 0.391177 0.383152 1.008985 0.023 Uiso 1 1 calc R U . . .
O8 O 0.8458(3) 0.4021(3) 0.54166(11) 0.0276(5) Uani 1 1 d . . . . .
H8 H 0.807342 0.345146 0.511718 0.041 Uiso 1 1 calc R U . . .
C2 C 1.0020(3) 0.4675(3) 0.52799(13) 0.0182(6) Uani 1 1 d . . . . .
H2A H 1.068233 0.398740 0.521845 0.022 Uiso 1 1 calc R U . . .
H2B H 1.046004 0.536978 0.562680 0.022 Uiso 1 1 calc R U . . .

loop_
_atom_site_aniso_label
_atom_site_aniso_U_11
_atom_site_aniso_U_22
_atom_site_aniso_U_33
_atom_site_aniso_U_23
_atom_site_aniso_U_13
_atom_site_aniso_U_12
Cu1A 0.00984(17) 0.0230(2) 0.01267(16) 0.00045(13) 0.00127(12) -0.00237(13)
O1A 0.0277(14) 0.062(2) 0.0185(12) -0.0123(12) 0.0101(10) -0.0207(13)
O2A 0.0135(10) 0.0260(12) 0.0128(9) -0.0030(8) 0.0009(7) -0.0013(8)
O3A 0.0119(10) 0.0197(11) 0.0126(9) 0.0000(8) 0.0008(7) -0.0004(8)
O4A 0.0330(14) 0.0219(12) 0.0188(11) 0.0006(9) 0.0117(9) -0.0056(10)
N1A 0.0193(13) 0.0190(13) 0.0165(11) 0.0049(10) 0.0009(9) 0.0032(10)
N2A 0.048(2) 0.047(2) 0.0124(13) -0.0041(12) 0.0109(12) -0.0323(16)
C1A 0.030(2) 0.082(3) 0.0176(16) -0.0066(18) 0.0095(14) -0.016(2)
C2A 0.0156(15) 0.043(2) 0.0193(15) -0.0046(14) 0.0009(11) -0.0034(14)
C3A 0.0202(17) 0.050(2) 0.0183(15) -0.0112(15) -0.0011(12) 0.0062(15)
C4A 0.0228(17) 0.0289(18) 0.0259(16) -0.0104(13) -0.0067(13) 0.0065(14)
C5A 0.0180(15) 0.0238(16) 0.0240(15) -0.0022(12) -0.0068(12) 0.0044(12)
C6A 0.0112(13) 0.0234(16) 0.0220(14) -0.0012(12) -0.0029(10) 0.0050(11)
C7A 0.0083(13) 0.0304(17) 0.0166(13) -0.0057(12) -0.0024(10) 0.0039(12)
C8A 0.0181(15) 0.0184(15) 0.0222(14) 0.0037(11) -0.0024(11) 0.0019(11)
C9A 0.097(4) 0.027(2) 0.0176(17) 0.0004(15) 0.0152(19) -0.026(2)
C10A 0.018(3) 0.025(3) 0.018(3) 0.011(2) 0.001(2) 0.001(3)
C10C 0.013(3) 0.022(3) 0.012(2) 0.006(2) 0.0072(19) 0.001(2)
C11A 0.036(2) 0.040(2) 0.0125(14) -0.0001(13) 0.0058(13) -0.0196(16)
C12A 0.0148(14) 0.0227(16) 0.0152(13) 0.0009(11) -0.0004(10) -0.0017(11)
C13A 0.0215(16) 0.0280(17) 0.0130(13) 0.0003(12) 0.0013(11) -0.0013(13)
C14A 0.0221(16) 0.0234(16) 0.0191(14) -0.0037(12) 0.0011(11) 0.0000(13)
C15A 0.0207(16) 0.0192(16) 0.0234(15) -0.0006(12) 0.0053(12) -0.0029(12)
C16A 0.0168(14) 0.0224(16) 0.0157(13) 0.0031(11) 0.0043(10) 0.0035(12)
C17A 0.0095(12) 0.0188(14) 0.0147(12) 0.0014(10) -0.0014(9) 0.0040(10)
C18A 0.041(2) 0.0223(18) 0.0296(18) 0.0015(14) 0.0161(15) -0.0088(15)
Cu1B 0.01086(17) 0.01849(19) 0.01438(16) -0.00037(13) -0.00095(12) 0.00553(13)
O1B 0.0206(11) 0.0237(12) 0.0163(10) 0.0003(8) -0.0025(8) 0.0038(9)
O2B 0.0127(10) 0.0165(10) 0.0163(9) -0.0019(8) -0.0013(7) 0.0032(8)
O3B 0.0122(10) 0.0184(10) 0.0136(9) 0.0001(8) -0.0002(7) 0.0050(8)
O4B 0.0220(11) 0.0227(11) 0.0190(10) 0.0026(8) 0.0001(8) 0.0113(9)
N1B 0.0154(12) 0.0214(13) 0.0217(12) -0.0004(10) -0.0035(9) 0.0086(10)
N2B 0.0139(12) 0.0197(13) 0.0154(11) 0.0010(9) -0.0019(9) 0.0042(10)
C1B 0.0263(18) 0.0311(19) 0.0180(14) 0.0003(13) -0.0044(12) 0.0037(14)
C2B 0.0116(13) 0.0199(15) 0.0185(13) -0.0006(11) 0.0019(10) 0.0013(11)
C3B 0.0175(15) 0.0267(17) 0.0180(14) -0.0043(12) 0.0020(11) 0.0028(12)
C4B 0.0170(15) 0.0221(16) 0.0267(16) -0.0057(12) 0.0026(12) 0.0022(12)
C5B 0.0160(15) 0.0194(15) 0.0278(16) -0.0031(12) 0.0011(12) 0.0045(12)
C6B 0.0100(13) 0.0207(15) 0.0218(14) -0.0031(11) -0.0009(10) 0.0036(11)
C7B 0.0086(12) 0.0213(15) 0.0184(13) -0.0021(11) 0.0022(10) 0.0036(11)
C8B 0.0126(14) 0.0209(15) 0.0297(16) -0.0006(12) -0.0030(11) 0.0073(12)
C9B 0.0237(16) 0.0195(15) 0.0223(15) 0.0030(12) -0.0047(12) 0.0078(12)
C10B 0.0156(14) 0.0260(16) 0.0190(14) 0.0044(12) -0.0014(11) 0.0073(12)
C11B 0.0146(14) 0.0229(15) 0.0151(13) 0.0017(11) -0.0005(10) 0.0033(11)
C12B 0.0122(13) 0.0169(14) 0.0184(13) 0.0011(11) 0.0008(10) 0.0008(11)
C13B 0.0193(15) 0.0222(16) 0.0178(13) -0.0021(11) 0.0009(11) 0.0019(12)
C14B 0.0231(16) 0.0216(16) 0.0211(14) -0.0039(12) -0.0001(12) 0.0059(13)
C15B 0.0174(15) 0.0169(15) 0.0258(15) 0.0011(12) 0.0018(11) 0.0058(12)
C16B 0.0114(13) 0.0177(14) 0.0189(13) 0.0011(11) 0.0004(10) 0.0015(11)
C17B 0.0088(12) 0.0150(14) 0.0173(13) -0.0002(10) 0.0034(9) 0.0013(10)
C18B 0.0203(16) 0.0248(16) 0.0226(15) 0.0075(12) 0.0028(11) 0.0100(13)
O7 0.0278(13) 0.0360(15) 0.0257(12) 0.0065(10) 0.0039(10) 0.0123(11)
C1 0.0117(13) 0.0255(16) 0.0239(15) 0.0107(12) 0.0032(11) 0.0055(12)
O8 0.0223(12) 0.0336(14) 0.0264(12) 0.0038(10) 0.0040(9) 0.0043(10)
C2 0.0098(13) 0.0268(16) 0.0197(14) 0.0080(12) 0.0008(10) 0.0042(11)

loop_
_atom_type_symbol
_atom_type_description
_atom_type_scat_dispersion_real
_atom_type_scat_dispersion_imag
_atom_type_scat_source
C C 0.0033 0.0016 'International Tables Vol C Tables 4.2.6.8 and 6.1.1.4'
H H 0.0000 0.0000 'International Tables Vol C Tables 4.2.6.8 and 6.1.1.4'
Cu Cu 0.3201 1.2651 'International Tables Vol C Tables 4.2.6.8 and 6.1.1.4'
N N 0.0061 0.0033 'International Tables Vol C Tables 4.2.6.8 and 6.1.1.4'
O O 0.0106 0.0060 'International Tables Vol C Tables 4.2.6.8 and 6.1.1.4'

loop_
_geom_angle_atom_site_label_1
_geom_angle_atom_site_label_2
_geom_angle_atom_site_label_3
_geom_angle
_geom_angle_site_symmetry_1
_geom_angle_site_symmetry_3
_geom_angle_publ_flag
O3A Cu1A N2A 92.67(11) . . ?
O3A Cu1A O2A 90.63(9) . . ?
N2A Cu1A O2A 175.38(14) . . ?
O3A Cu1A N1A 174.18(10) . . ?
N2A Cu1A N1A 83.83(12) . . ?
O2A Cu1A N1A 92.62(10) . . ?
C2A O1A C1A 117.5(3) . . ?
C7A O2A Cu1A 126.0(2) . . ?
C17A O3A Cu1A 127.04(18) . . ?
C16A O4A C18A 117.1(3) . . ?
C8A N1A C9A 119.8(3) . . ?
C8A N1A Cu1A 127.1(2) . . ?
C9A N1A Cu1A 112.7(2) . . ?
C11A N2A C10C 119.1(3) . . ?
C11A N2A C10A 118.4(3) . . ?
C11A N2A Cu1A 127.5(2) . . ?
C10C N2A Cu1A 110.8(3) . . ?
C10A N2A Cu1A 111.0(3) . . ?
O1A C1A H1AA 109.5 . . ?
O1A C1A H1AB 109.5 . . ?
H1AA C1A H1AB 109.5 . . ?
O1A C1A H1AC 109.5 . . ?
H1AA C1A H1AC 109.5 . . ?
H1AB C1A H1AC 109.5 . . ?
O1A C2A C3A 124.0(3) . . ?
O1A C2A C7A 114.1(3) . . ?
C3A C2A C7A 121.9(3) . . ?
C4A C3A C2A 119.9(3) . . ?
C4A C3A H3A 120.0 . . ?
C2A C3A H3A 120.1 . . ?
C5A C4A C3A 120.2(3) . . ?
C5A C4A H4A 119.9 . . ?
C3A C4A H4A 119.9 . . ?
C4A C5A C6A 120.3(3) . . ?
C4A C5A H5A 119.8 . . ?
C6A C5A H5A 119.8 . . ?
C7A C6A C5A 120.5(3) . . ?
C7A C6A C8A 122.8(3) . . ?
C5A C6A C8A 116.6(3) . . ?
O2A C7A C6A 125.3(3) . . ?
O2A C7A C2A 117.7(3) . . ?
C6A C7A C2A 116.9(3) . . ?
N1A C8A C6A 125.3(3) . . ?
N1A C8A H8A 117.4 . . ?
C6A C8A H8A 117.4 . . ?
C10A C9A N1A 114.7(4) . . ?
C10C C9A N1A 110.9(3) . . ?
C9A C10A N2A 106.2(4) . . ?
C9A C10A H10A 110.5 . . ?
N2A C10A H10A 110.5 . . ?
C9A C10A H10B 110.5 . . ?
N2A C10A H10B 110.5 . . ?
H10A C10A H10B 108.7 . . ?
C9A C10C N2A 108.6(4) . . ?
C9A C10C H10C 110.0 . . ?
N2A C10C H10C 110.0 . . ?
C9A C10C H10D 110.0 . . ?
N2A C10C H10D 110.0 . . ?
H10C C10C H10D 108.3 . . ?
N2A C11A C12A 125.2(3) . . ?
N2A C11A H11A 117.4 . . ?
C12A C11A H11A 117.4 . . ?
C13A C12A C17A 120.5(3) . . ?
C13A C12A C11A 116.9(3) . . ?
C17A C12A C11A 122.6(3) . . ?
C14A C13A C12A 121.1(3) . . ?
C14A C13A H13A 119.4 . . ?
C12A C13A H13A 119.4 . . ?
C13A C14A C15A 119.5(3) . . ?
C13A C14A H14A 120.3 . . ?
C15A C14A H14A 120.3 . . ?
C16A C15A C14A 120.2(3) . . ?
C16A C15A H15A 119.9 . . ?
C14A C15A H15A 119.9 . . ?
C15A C16A O4A 123.8(3) . . ?
C15A C16A C17A 122.1(3) . . ?
O4A C16A C17A 114.1(3) . . ?
O3A C17A C16A 118.6(2) . . ?
O3A C17A C12A 124.9(3) . . ?
C16A C17A C12A 116.5(3) . . ?
O4A C18A H18A 109.5 . . ?
O4A C18A H18B 109.5 . . ?
H18A C18A H18B 109.5 . . ?
O4A C18A H18C 109.5 . . ?
H18A C18A H18C 109.5 . . ?
H18B C18A H18C 109.5 . . ?
O3B Cu1B N1B 168.05(10) . . ?
O3B Cu1B N2B 92.69(10) . . ?
N1B Cu1B N2B 83.56(11) . . ?
O3B Cu1B O2B 90.82(8) . . ?
N1B Cu1B O2B 92.89(10) . . ?
N2B Cu1B O2B 176.44(10) . . ?
C2B O1B C1B 116.8(2) . . ?
C7B O2B Cu1B 125.90(19) . . ?
C17B O3B Cu1B 126.58(18) . . ?
C16B O4B C18B 117.1(2) . . ?
C8B N1B C9B 118.6(3) . . ?
C8B N1B Cu1B 126.6(2) . . ?
C9B N1B Cu1B 113.28(19) . . ?
C11B N2B C10B 120.6(3) . . ?
C11B N2B Cu1B 126.8(2) . . ?
C10B N2B Cu1B 112.52(19) . . ?
O1B C1B H1BA 109.5 . . ?
O1B C1B H1BB 109.5 . . ?
H1BA C1B H1BB 109.5 . . ?
O1B C1B H1BC 109.5 . . ?
H1BA C1B H1BC 109.5 . . ?
H1BB C1B H1BC 109.5 . . ?
O1B C2B C3B 124.2(3) . . ?
O1B C2B C7B 113.8(3) . . ?
C3B C2B C7B 122.0(3) . . ?
C2B C3B C4B 120.1(3) . . ?
C2B C3B H3B 120.0 . . ?
C4B C3B H3B 120.0 . . ?
C5B C4B C3B 119.7(3) . . ?
C5B C4B H4B 120.1 . . ?
C3B C4B H4B 120.1 . . ?
C4B C5B C6B 121.3(3) . . ?
C4B C5B H5B 119.3 . . ?
C6B C5B H5B 119.3 . . ?
C5B C6B C7B 120.3(3) . . ?
C5B C6B C8B 116.9(3) . . ?
C7B C6B C8B 122.6(3) . . ?
O2B C7B C6B 125.2(3) . . ?
O2B C7B C2B 118.4(3) . . ?
C6B C7B C2B 116.3(3) . . ?
N1B C8B C6B 126.2(3) . . ?
N1B C8B H8B 116.9 . . ?
C6B C8B H8B 116.9 . . ?
N1B C9B C10B 106.9(3) . . ?
N1B C9B H9BA 110.3 . . ?
C10B C9B H9BA 110.3 . . ?
N1B C9B H9BB 110.3 . . ?
C10B C9B H9BB 110.3 . . ?
H9BA C9B H9BB 108.6 . . ?
N2B C10B C9B 107.0(2) . . ?
N2B C10B H10E 110.3 . . ?
C9B C10B H10E 110.3 . . ?
N2B C10B H10F 110.3 . . ?
C9B C10B H10F 110.3 . . ?
H10E C10B H10F 108.6 . . ?
N2B C11B C12B 125.0(3) . . ?
N2B C11B H11B 117.5 . . ?
C12B C11B H11B 117.5 . . ?
C13B C12B C17B 120.4(3) . . ?
C13B C12B C11B 116.9(3) . . ?
C17B C12B C11B 122.7(3) . . ?
C14B C13B C12B 121.0(3) . . ?
C14B C13B H13B 119.5 . . ?
C12B C13B H13B 119.5 . . ?
C13B C14B C15B 119.9(3) . . ?
C13B C14B H14B 120.0 . . ?
C15B C14B H14B 120.0 . . ?
C16B C15B C14B 120.0(3) . . ?
C16B C15B H15B 120.0 . . ?
C14B C15B H15B 120.0 . . ?
O4B C16B C15B 124.0(3) . . ?
O4B C16B C17B 113.9(2) . . ?
C15B C16B C17B 122.1(3) . . ?
O3B C17B C12B 125.2(3) . . ?
O3B C17B C16B 118.2(3) . . ?
C12B C17B C16B 116.6(3) . . ?
O4B C18B H18D 109.5 . . ?
O4B C18B H18E 109.5 . . ?
H18D C18B H18E 109.5 . . ?
O4B C18B H18F 109.5 . . ?
H18D C18B H18F 109.5 . . ?
H18E C18B H18F 109.5 . . ?
C1 O7 H7 109.5 . . ?
O7 C1 C1 111.1(3) . 2_667 ?
O7 C1 H1A 109.4 . . ?
C1 C1 H1A 109.4 2_667 . ?
O7 C1 H1B 109.4 . . ?
C1 C1 H1B 109.4 2_667 . ?
H1A C1 H1B 108.0 . . ?
C2 O8 H8 109.5 . . ?
O8 C2 C2 110.6(3) . 2_766 ?
O8 C2 H2A 109.5 . . ?
C2 C2 H2A 109.5 2_766 . ?
O8 C2 H2B 109.5 . . ?
C2 C2 H2B 109.5 2_766 . ?
H2A C2 H2B 108.1 . . ?

loop_
_geom_bond_atom_site_label_1
_geom_bond_atom_site_label_2
_geom_bond_distance
_geom_bond_site_symmetry_2
_geom_bond_publ_flag
Cu1A O3A 1.922(2) . ?
Cu1A N2A 1.935(3) . ?
Cu1A O2A 1.937(2) . ?
Cu1A N1A 1.944(3) . ?
O1A C2A 1.376(4) . ?
O1A C1A 1.430(4) . ?
O2A C7A 1.327(4) . ?
O3A C17A 1.314(3) . ?
O4A C16A 1.378(3) . ?
O4A C18A 1.431(4) . ?
N1A C8A 1.289(4) . ?
N1A C9A 1.464(4) . ?
N2A C11A 1.279(4) . ?
N2A C10C 1.478(6) . ?
N2A C10A 1.581(7) . ?
C1A H1AA 0.9800 . ?
C1A H1AB 0.9800 . ?
C1A H1AC 0.9800 . ?
C2A C3A 1.385(5) . ?
C2A C7A 1.421(4) . ?
C3A C4A 1.384(6) . ?
C3A H3A 0.9500 . ?
C4A C5A 1.379(5) . ?
C4A H4A 0.9500 . ?
C5A C6A 1.417(4) . ?
C5A H5A 0.9500 . ?
C6A C7A 1.402(5) . ?
C6A C8A 1.441(4) . ?
C8A H8A 0.9500 . ?
C9A C10A 1.382(7) . ?
C9A C10C 1.441(7) . ?
C10A H10A 0.9900 . ?
C10A H10B 0.9900 . ?
C10C H10C 0.9900 . ?
C10C H10D 0.9900 . ?
C11A C12A 1.435(4) . ?
C11A H11A 0.9500 . ?
C12A C13A 1.411(4) . ?
C12A C17A 1.418(4) . ?
C13A C14A 1.364(5) . ?
C13A H13A 0.9500 . ?
C14A C15A 1.403(4) . ?
C14A H14A 0.9500 . ?
C15A C16A 1.377(4) . ?
C15A H15A 0.9500 . ?
C16A C17A 1.415(4) . ?
C18A H18A 0.9800 . ?
C18A H18B 0.9800 . ?
C18A H18C 0.9800 . ?
Cu1B O3B 1.919(2) . ?
Cu1B N1B 1.948(3) . ?
Cu1B N2B 1.952(2) . ?
Cu1B O2B 1.955(2) . ?
O1B C2B 1.375(4) . ?
O1B C1B 1.438(4) . ?
O2B C7B 1.327(4) . ?
O3B C17B 1.313(3) . ?
O4B C16B 1.378(4) . ?
O4B C18B 1.437(4) . ?
N1B C8B 1.285(4) . ?
N1B C9B 1.480(4) . ?
N2B C11B 1.283(4) . ?
N2B C10B 1.462(4) . ?
C1B H1BA 0.9800 . ?
C1B H1BB 0.9800 . ?
C1B H1BC 0.9800 . ?
C2B C3B 1.380(4) . ?
C2B C7B 1.426(4) . ?
C3B C4B 1.393(5) . ?
C3B H3B 0.9500 . ?
C4B C5B 1.365(5) . ?
C4B H4B 0.9500 . ?
C5B C6B 1.410(4) . ?
C5B H5B 0.9500 . ?
C6B C7B 1.415(4) . ?
C6B C8B 1.441(4) . ?
C8B H8B 0.9500 . ?
C9B C10B 1.523(4) . ?
C9B H9BA 0.9900 . ?
C9B H9BB 0.9900 . ?
C10B H10E 0.9900 . ?
C10B H10F 0.9900 . ?
C11B C12B 1.439(4) . ?
C11B H11B 0.9500 . ?
C12B C13B 1.412(4) . ?
C12B C17B 1.419(4) . ?
C13B C14B 1.369(5) . ?
C13B H13B 0.9500 . ?
C14B C15B 1.398(4) . ?
C14B H14B 0.9500 . ?
C15B C16B 1.383(4) . ?
C15B H15B 0.9500 . ?
C16B C17B 1.422(4) . ?
C18B H18D 0.9800 . ?
C18B H18E 0.9800 . ?
C18B H18F 0.9800 . ?
O7 C1 1.479(4) . ?
O7 H7 0.8400 . ?
C1 C1 1.509(6) 2_667 ?
C1 H1A 0.9900 . ?
C1 H1B 0.9900 . ?
O8 C2 1.484(4) . ?
O8 H8 0.8400 . ?
C2 C2 1.506(6) 2_766 ?
C2 H2A 0.9900 . ?
C2 H2B 0.9900 . ?

loop_
_geom_torsion_atom_site_label_1
_geom_torsion_atom_site_label_2
_geom_torsion_atom_site_label_3
_geom_torsion_atom_site_label_4
_geom_torsion
_geom_torsion_site_symmetry_1
_geom_torsion_site_symmetry_2
_geom_torsion_site_symmetry_3
_geom_torsion_site_symmetry_4
_geom_torsion_publ_flag
C1A O1A C2A C3A 7.6(6) . . . . ?
C1A O1A C2A C7A -174.2(4) . . . . ?
O1A C2A C3A C4A -178.8(4) . . . . ?
C7A C2A C3A C4A 3.2(6) . . . . ?
C2A C3A C4A C5A 0.9(6) . . . . ?
C3A C4A C5A C6A -2.0(5) . . . . ?
C4A C5A C6A C7A -1.1(5) . . . . ?
C4A C5A C6A C8A 178.9(3) . . . . ?
Cu1A O2A C7A C6A -11.3(4) . . . . ?
Cu1A O2A C7A C2A 169.2(2) . . . . ?
C5A C6A C7A O2A -174.6(3) . . . . ?
C8A C6A C7A O2A 5.5(5) . . . . ?
C5A C6A C7A C2A 4.9(4) . . . . ?
C8A C6A C7A C2A -175.0(3) . . . . ?
O1A C2A C7A O2A -4.6(5) . . . . ?
C3A C2A C7A O2A 173.5(3) . . . . ?
O1A C2A C7A C6A 175.8(3) . . . . ?
C3A C2A C7A C6A -6.0(5) . . . . ?
C9A N1A C8A C6A 173.7(4) . . . . ?
Cu1A N1A C8A C6A 1.7(5) . . . . ?
C7A C6A C8A N1A -0.3(5) . . . . ?
C5A C6A C8A N1A 179.8(3) . . . . ?
C8A N1A C9A C10A -150.5(5) . . . . ?
Cu1A N1A C9A C10A 22.6(6) . . . . ?
C8A N1A C9A C10C 166.1(4) . . . . ?
Cu1A N1A C9A C10C -20.8(6) . . . . ?
N1A C9A C10A N2A -35.6(7) . . . . ?
C11A N2A C10A C9A -164.3(5) . . . . ?
Cu1A N2A C10A C9A 34.1(6) . . . . ?
N1A C9A C10C N2A 37.3(6) . . . . ?
C11A N2A C10C C9A 159.3(5) . . . . ?
Cu1A N2A C10C C9A -37.8(5) . . . . ?
C10C N2A C11A C12A 162.5(4) . . . . ?
C10A N2A C11A C12A -155.5(4) . . . . ?
Cu1A N2A C11A C12A 2.7(7) . . . . ?
N2A C11A C12A C13A 179.2(4) . . . . ?
N2A C11A C12A C17A -0.3(7) . . . . ?
C17A C12A C13A C14A 0.6(5) . . . . ?
C11A C12A C13A C14A -178.9(3) . . . . ?
C12A C13A C14A C15A 0.5(5) . . . . ?
C13A C14A C15A C16A -0.1(5) . . . . ?
C14A C15A C16A O4A 179.3(3) . . . . ?
C14A C15A C16A C17A -1.4(5) . . . . ?
C18A O4A C16A C15A -14.8(5) . . . . ?
C18A O4A C16A C17A 166.0(3) . . . . ?
Cu1A O3A C17A C16A -177.7(2) . . . . ?
Cu1A O3A C17A C12A 1.9(4) . . . . ?
C15A C16A C17A O3A -177.9(3) . . . . ?
O4A C16A C17A O3A 1.4(4) . . . . ?
C15A C16A C17A C12A 2.4(4) . . . . ?
O4A C16A C17A C12A -178.3(3) . . . . ?
C13A C12A C17A O3A 178.4(3) . . . . ?
C11A C12A C17A O3A -2.1(5) . . . . ?
C13A C12A C17A C16A -1.9(4) . . . . ?
C11A C12A C17A C16A 177.5(3) . . . . ?
C1B O1B C2B C3B -4.2(4) . . . . ?
C1B O1B C2B C7B 174.7(3) . . . . ?
O1B C2B C3B C4B 174.5(3) . . . . ?
C7B C2B C3B C4B -4.3(5) . . . . ?
C2B C3B C4B C5B 0.6(5) . . . . ?
C3B C4B C5B C6B 1.8(5) . . . . ?
C4B C5B C6B C7B -0.5(5) . . . . ?
C4B C5B C6B C8B -176.3(3) . . . . ?
Cu1B O2B C7B C6B 8.6(4) . . . . ?
Cu1B O2B C7B C2B -169.88(19) . . . . ?
C5B C6B C7B O2B 178.6(3) . . . . ?
C8B C6B C7B O2B -5.9(5) . . . . ?
C5B C6B C7B C2B -2.9(4) . . . . ?
C8B C6B C7B C2B 172.6(3) . . . . ?
O1B C2B C7B O2B 5.0(4) . . . . ?
C3B C2B C7B O2B -176.0(3) . . . . ?
O1B C2B C7B C6B -173.6(2) . . . . ?
C3B C2B C7B C6B 5.4(4) . . . . ?
C9B N1B C8B C6B -169.4(3) . . . . ?
Cu1B N1B C8B C6B -4.5(5) . . . . ?
C5B C6B C8B N1B 179.4(3) . . . . ?
C7B C6B C8B N1B 3.7(5) . . . . ?
C8B N1B C9B C10B -161.5(3) . . . . ?
Cu1B N1B C9B C10B 31.7(3) . . . . ?
C11B N2B C10B C9B -139.5(3) . . . . ?
Cu1B N2B C10B C9B 37.6(3) . . . . ?
N1B C9B C10B N2B -43.4(3) . . . . ?
C10B N2B C11B C12B 179.2(3) . . . . ?
Cu1B N2B C11B C12B 2.6(5) . . . . ?
N2B C11B C12B C13B -175.4(3) . . . . ?
N2B C11B C12B C17B 3.9(5) . . . . ?
C17B C12B C13B C14B 0.3(5) . . . . ?
C11B C12B C13B C14B 179.6(3) . . . . ?
C12B C13B C14B C15B 0.5(5) . . . . ?
C13B C14B C15B C16B -0.4(5) . . . . ?
C18B O4B C16B C15B 17.8(4) . . . . ?
C18B O4B C16B C17B -161.9(3) . . . . ?
C14B C15B C16B O4B 179.9(3) . . . . ?
C14B C15B C16B C17B -0.4(5) . . . . ?
Cu1B O3B C17B C12B -8.6(4) . . . . ?
Cu1B O3B C17B C16B 170.93(19) . . . . ?
C13B C12B C17B O3B 178.5(3) . . . . ?
C11B C12B C17B O3B -0.8(5) . . . . ?
C13B C12B C17B C16B -1.0(4) . . . . ?
C11B C12B C17B C16B 179.7(3) . . . . ?
O4B C16B C17B O3B 1.2(4) . . . . ?
C15B C16B C17B O3B -178.5(3) . . . . ?
O4B C16B C17B C12B -179.2(2) . . . . ?
C15B C16B C17B C12B 1.1(4) . . . . ?
